data_7043206
loop_
_publ_author_name
'Visannagari, Ramakrishna'
'Nareddula, Dastagiri Reddy'

_publ_section_title
;
 Synthesis of Zwitterionic Palladium Complexes and Their Application as
 Catalysts in Cross-Coupling Reactions of Aryl, Heteroaryl and Benzyl
 Bromides with Organoboron Reagents in Neat Water
;
_journal_name_full 'Dalton Trans.'
_journal_paper_doi 10.1039/C7DT01433C
_journal_year 2017
_chemical_absolute_configuration ad
_chemical_formula_moiety 'F6 P, C20 H18 Cl N4'
_chemical_formula_sum 'C20 H18 Cl F6 N4 P'
_chemical_formula_weight 494.80
_chemical_name_systematic
;
 ? 
;
_space_group_crystal_system orthorhombic
_space_group_IT_number 29
_space_group_name_Hall 'P 2c -2ac'
_space_group_name_H-M_alt 'P c a 21'
_symmetry_space_group_name_Hall 'P 2c -2ac'
_symmetry_space_group_name_H-M 'P c a 21'
_atom_sites_solution_hydrogens geom
_atom_sites_solution_primary direct
_atom_sites_solution_secondary difmap
_audit_creation_date 2014-07-24
_audit_creation_method
;
Olex2 1.2
(compiled 2014.07.22 svn.r2960 for OlexSys, GUI svn.r4862)
;
_audit_update_record
;
2015-07-24 deposited with the CCDC.
2017-06-02 downloaded from the CCDC.
;
_cell_angle_alpha 90.00
_cell_angle_beta 90.00
_cell_angle_gamma 90.00
_cell_formula_units_Z 4
_cell_length_a 24.3122(14)
_cell_length_b 8.5288(6)
_cell_length_c 10.4839(8)
_cell_measurement_reflns_used 3551
_cell_measurement_temperature 150(2)
_cell_measurement_theta_max 29.0854
_cell_measurement_theta_min 3.9680
_cell_volume 2173.9(3)
_computing_cell_refinement
;
CrysAlisPro, Agilent Technologies,
Version 1.171.36.21 (release 14-08-2012 CrysAlis171 .NET)
(compiled Sep 14 2012,17:21:16)
;
_computing_data_collection
;
CrysAlisPro, Agilent Technologies,
Version 1.171.36.21 (release 14-08-2012 CrysAlis171 .NET)
(compiled Sep 14 2012,17:21:16)
;
_computing_data_reduction
;
CrysAlisPro, Agilent Technologies,
Version 1.171.36.21 (release 14-08-2012 CrysAlis171 .NET)
(compiled Sep 14 2012,17:21:16)
;
_computing_molecular_graphics 'Olex2 (Dolomanov et al., 2009)'
_computing_publication_material 'Olex2 (Dolomanov et al., 2009)'
_computing_structure_refinement 'ShelXL (Sheldrick, 2008)'
_computing_structure_solution 'SHELXS-97 (Sheldrick, 1990)'
_diffrn_ambient_temperature 150(2)
_diffrn_detector_area_resol_mean 15.9821
_diffrn_measured_fraction_theta_full 0.993
_diffrn_measured_fraction_theta_max 0.915
_diffrn_measurement_details
;
#__ type_ start__ end____ width___ exp.time_
  1 omega  -68.00   -2.00   1.0000   53.0600
omega____ theta____ kappa____ phi______ frames
    -      -17.3397  -57.0000 -120.0000 66

#__ type_ start__ end____ width___ exp.time_
  2 omega  -87.00    4.00   1.0000   53.0600
omega____ theta____ kappa____ phi______ frames
    -      -17.3397  -37.0000    0.0000 91

#__ type_ start__ end____ width___ exp.time_
  3 omega  -14.00   25.00   1.0000   53.0600
omega____ theta____ kappa____ phi______ frames
    -      -17.3397  -99.0000  150.0000 39

#__ type_ start__ end____ width___ exp.time_
  4 omega   36.00   65.00   1.0000   53.0600
omega____ theta____ kappa____ phi______ frames
    -       19.0585  178.0000  -60.0000 29

#__ type_ start__ end____ width___ exp.time_
  5 omega  -93.00  -68.00   1.0000   53.0600
omega____ theta____ kappa____ phi______ frames
    -      -17.3397 -178.0000   30.0000 25

#__ type_ start__ end____ width___ exp.time_
  6 omega  -47.00   53.00   1.0000   53.0600
omega____ theta____ kappa____ phi______ frames
    -      -17.3397   77.0000    0.0000 100
;
_diffrn_measurement_device_type 'Xcalibur, Eos'
_diffrn_measurement_method '\w scans'
_diffrn_orient_matrix_UB_11 -0.0288063000
_diffrn_orient_matrix_UB_12 0.0128756000
_diffrn_orient_matrix_UB_13 0.0017757000
_diffrn_orient_matrix_UB_21 -0.0006687000
_diffrn_orient_matrix_UB_22 -0.0260605000
_diffrn_orient_matrix_UB_23 0.0642113000
_diffrn_orient_matrix_UB_31 0.0045388000
_diffrn_orient_matrix_UB_32 0.0779392000
_diffrn_orient_matrix_UB_33 0.0212179000
_diffrn_radiation_monochromator graphite
_diffrn_radiation_type MoK\a
_diffrn_radiation_wavelength 0.71073
_diffrn_reflns_av_R_equivalents 0.0574
_diffrn_reflns_av_unetI/netI 0.0720
_diffrn_reflns_limit_h_max 33
_diffrn_reflns_limit_h_min -32
_diffrn_reflns_limit_k_max 10
_diffrn_reflns_limit_k_min -11
_diffrn_reflns_limit_l_max 13
_diffrn_reflns_limit_l_min -13
_diffrn_reflns_number 14085
_diffrn_reflns_theta_full 25.00
_diffrn_reflns_theta_max 29.11
_diffrn_reflns_theta_min 3.98
_diffrn_source 'Enhance (Mo) X-ray Source'
_exptl_absorpt_coefficient_mu 0.316
_exptl_absorpt_correction_T_max 1.00000
_exptl_absorpt_correction_T_min 0.90650
_exptl_absorpt_correction_type multi-scan
_exptl_absorpt_process_details
;
CrysAlisPro, Agilent Technologies,
Version 1.171.36.21 (release 14-08-2012 CrysAlis171 .NET)
(compiled Sep 14 2012,17:21:16)
Empirical absorption correction using spherical harmonics,
 implemented in SCALE3 ABSPACK scaling algorithm.
;
_exptl_crystal_colour colourless
_exptl_crystal_colour_primary colourless
_exptl_crystal_density_diffrn 1.512
_exptl_crystal_density_method 'not measured'
_exptl_crystal_description block
_exptl_crystal_F_000 1008
_exptl_crystal_size_max 0.31
_exptl_crystal_size_mid 0.28
_exptl_crystal_size_min 0.18
_refine_diff_density_max 0.421
_refine_diff_density_min -0.412
_refine_diff_density_rms 0.063
_refine_ls_abs_structure_details 'Flack H D (1983), Acta Cryst. A39, 876-881'
_refine_ls_abs_structure_Flack -0.10(15)
_refine_ls_extinction_method none
_refine_ls_goodness_of_fit_ref 1.047
_refine_ls_hydrogen_treatment constr
_refine_ls_matrix_type full
_refine_ls_number_parameters 292
_refine_ls_number_reflns 5084
_refine_ls_number_restraints 1
_refine_ls_restrained_S_all 1.047
_refine_ls_R_factor_all 0.1311
_refine_ls_R_factor_gt 0.0778
_refine_ls_shift/su_max 0.000
_refine_ls_shift/su_mean 0.000
_refine_ls_structure_factor_coef Fsqd
_refine_ls_weighting_details 'calc w=1/[\s^2^(Fo^2^)+(0.1167P)^2^+0.5785P] where P=(Fo^2^+2Fc^2^)/3'
_refine_ls_weighting_scheme calc
_refine_ls_wR_factor_gt 0.1981
_refine_ls_wR_factor_ref 0.2391
_reflns_number_gt 2950
_reflns_number_total 5084
_reflns_threshold_expression >2sigma(I)
_cod_data_source_file c7dt01433c2.cif
_cod_data_source_block 1
_cod_database_code 7043206
_chemical_oxdiff_formula 'C20 H30 N4 P1 F6'
_reflns_odcompleteness_completeness 99.18
_reflns_odcompleteness_iscentric 1
_reflns_odcompleteness_theta 26.32
_olex2_refinement_description
;
1. Fixed Uiso
 At 1.2 times of:
  All C(H) groups
 At 1.5 times of:
  All C(H,H,H) groups
2.a Aromatic/amide H refined with riding coordinates:
 C3(H3), C1(H1), C2(H2), C16(H16), C14(H14), C10(H10), C7(H7), C9(H9), C8(H8)
2.b Idealised Me refined as rotating group:
 C19(H19A,H19B,H19C), C20(H20A,H20B,H20C), C18(H18A,H18B,H18C)
;
_olex2_submission_special_instructions 'No special instructions were received'

loop_
_space_group_symop_id
_space_group_symop_operation_xyz
1 'x, y, z'
2 '-x, -y, z+1/2'
3 '-x+1/2, y, z+1/2'
4 'x+1/2, -y, z'

loop_
_atom_site_label
_atom_site_type_symbol
_atom_site_fract_x
_atom_site_fract_y
_atom_site_fract_z
_atom_site_U_iso_or_equiv
_atom_site_adp_type
_atom_site_occupancy
_atom_site_calc_flag
_atom_site_refinement_flags_posn
P1 P 0.59708(7) 0.05449(18) 0.47309(19) 0.0666(5) Uani 1 d .
Cl1 Cl 0.66878(7) 0.5850(2) 0.56495(19) 0.0856(6) Uani 1 d .
N2 N 0.55256(16) 0.6181(5) 0.6821(4) 0.0480(9) Uani 1 d .
N4 N 0.58423(17) 0.7552(5) 0.8569(4) 0.0487(9) Uani 1 d .
N1 N 0.47257(16) 0.5937(5) 0.5940(4) 0.0502(10) Uani 1 d .
C3 C 0.50376(18) 0.6881(6) 0.6651(5) 0.0473(11) Uani 1 d .
H3 H 0.4932 0.7875 0.6979 0.057 Uiso 1 calc R
C4 C 0.59739(19) 0.6841(5) 0.7518(5) 0.0457(11) Uani 1 d .
F6 F 0.65312(18) 0.0133(8) 0.4156(6) 0.126(2) Uani 1 d .
N3 N 0.69304(18) 0.7352(5) 0.7694(5) 0.0598(12) Uani 1 d .
F5 F 0.5397(2) 0.0991(9) 0.5321(8) 0.170(3) Uani 1 d .
C5 C 0.6526(2) 0.6761(6) 0.7077(6) 0.0527(12) Uani 1 d .
C1 C 0.5516(2) 0.4742(7) 0.6198(7) 0.0637(15) Uani 1 d .
H1 H 0.5809 0.4006 0.6160 0.076 Uiso 1 calc R
C11 C 0.6263(2) 0.8214(6) 0.9259(5) 0.0553(13) Uani 1 d .
C12 C 0.41774(19) 0.6232(6) 0.5451(5) 0.0493(12) Uani 1 d .
C2 C 0.5019(2) 0.4583(6) 0.5660(7) 0.0631(16) Uani 1 d .
H2 H 0.4892 0.3712 0.5179 0.076 Uiso 1 calc R
C13 C 0.3734(2) 0.5545(6) 0.6028(5) 0.0545(13) Uani 1 d .
C16 C 0.3621(2) 0.7266(7) 0.3794(6) 0.0619(14) Uani 1 d .
H16 H 0.3576 0.7886 0.3048 0.074 Uiso 1 calc R
C6 C 0.6807(2) 0.8090(6) 0.8827(6) 0.0575(14) Uani 1 d .
C14 C 0.3223(2) 0.5708(7) 0.5466(6) 0.0638(15) Uani 1 d .
H14 H 0.2910 0.5249 0.5860 0.077 Uiso 1 calc R
C19 C 0.2601(3) 0.6708(9) 0.3717(8) 0.086(2) Uani 1 d .
H19A H 0.2613 0.7569 0.3099 0.129 Uiso 1 calc GR
H19B H 0.2325 0.6938 0.4372 0.129 Uiso 1 calc GR
H19C H 0.2504 0.5732 0.3279 0.129 Uiso 1 calc GR
F1 F 0.5666(3) 0.0315(11) 0.3422(6) 0.163(3) Uani 1 d .
C15 C 0.3162(2) 0.6530(7) 0.4340(6) 0.0603(14) Uani 1 d .
C17 C 0.4137(2) 0.7100(6) 0.4327(6) 0.0560(13) Uani 1 d .
C20 C 0.4635(2) 0.7890(8) 0.3708(7) 0.0745(17) Uani 1 d .
H20A H 0.4753 0.8777 0.4234 0.112 Uiso 1 calc GR
H20B H 0.4534 0.8266 0.2856 0.112 Uiso 1 calc GR
H20C H 0.4936 0.7131 0.3636 0.112 Uiso 1 calc GR
C10 C 0.6148(3) 0.9008(7) 1.0393(6) 0.0723(16) Uani 1 d .
H10 H 0.5781 0.9095 1.0692 0.087 Uiso 1 calc R
C18 C 0.3783(3) 0.4633(9) 0.7270(7) 0.085(2) Uani 1 d .
H18A H 0.4130 0.4046 0.7275 0.127 Uiso 1 calc GR
H18B H 0.3474 0.3901 0.7345 0.127 Uiso 1 calc GR
H18C H 0.3778 0.5365 0.7991 0.127 Uiso 1 calc GR
C7 C 0.7240(3) 0.8767(8) 0.9544(8) 0.0791(19) Uani 1 d .
H7 H 0.7610 0.8675 0.9263 0.095 Uiso 1 calc R
C9 C 0.6571(4) 0.9656(10) 1.1067(8) 0.097(2) Uani 1 d .
H9 H 0.6496 1.0192 1.1842 0.116 Uiso 1 calc R
C8 C 0.7122(4) 0.9539(9) 1.0623(9) 0.093(2) Uani 1 d .
H8 H 0.7410 1.0013 1.1097 0.112 Uiso 1 calc R
F3 F 0.6247(3) 0.082(2) 0.5968(8) 0.286(8) Uani 1 d .
F4 F 0.5834(3) -0.1131(7) 0.5028(10) 0.188(4) Uani 1 d .
F2 F 0.6079(5) 0.2198(7) 0.447(2) 0.311(9) Uani 1 d .

loop_
_atom_site_aniso_label
_atom_site_aniso_U_11
_atom_site_aniso_U_22
_atom_site_aniso_U_33
_atom_site_aniso_U_23
_atom_site_aniso_U_13
_atom_site_aniso_U_12
P1 0.0608(9) 0.0631(8) 0.0758(10) -0.0128(8) 0.0125(8) -0.0018(7)
Cl1 0.0640(9) 0.1028(12) 0.0900(13) -0.0306(10) 0.0194(9) -0.0019(8)
N2 0.041(2) 0.050(2) 0.053(2) -0.0038(18) -0.0058(19) -0.0004(17)
N4 0.048(2) 0.046(2) 0.052(2) 0.0040(18) 0.002(2) -0.0020(17)
N1 0.039(2) 0.054(2) 0.058(3) -0.0142(19) -0.0012(19) 0.0022(17)
C3 0.033(2) 0.050(3) 0.059(3) -0.012(2) -0.001(2) 0.0012(19)
C4 0.040(2) 0.042(2) 0.055(3) 0.002(2) -0.005(2) -0.0005(19)
F6 0.059(3) 0.190(5) 0.129(4) -0.045(4) 0.009(2) 0.021(3)
N3 0.043(2) 0.064(3) 0.072(3) 0.003(2) -0.004(2) 0.000(2)
F5 0.094(4) 0.221(6) 0.197(7) -0.085(6) 0.048(4) 0.012(4)
C5 0.044(3) 0.057(3) 0.057(3) 0.003(2) 0.003(2) 0.003(2)
C1 0.053(3) 0.056(3) 0.082(4) -0.011(3) -0.005(3) 0.011(2)
C11 0.065(3) 0.051(3) 0.050(3) 0.009(2) -0.010(3) -0.011(2)
C12 0.036(2) 0.057(3) 0.055(3) -0.020(2) -0.005(2) 0.003(2)
C2 0.044(3) 0.056(3) 0.089(4) -0.026(3) -0.005(3) 0.003(2)
C13 0.046(3) 0.065(3) 0.053(3) -0.008(2) 0.003(2) -0.001(2)
C16 0.051(3) 0.070(3) 0.065(4) 0.000(3) -0.009(3) 0.002(3)
C6 0.051(3) 0.055(3) 0.067(4) 0.009(3) -0.015(3) -0.001(2)
C14 0.043(3) 0.084(4) 0.065(4) -0.016(3) 0.005(3) -0.009(2)
C19 0.050(4) 0.116(5) 0.092(5) 0.000(4) -0.021(3) -0.010(3)
F1 0.091(4) 0.308(9) 0.090(4) 0.029(5) -0.007(3) 0.007(5)
C15 0.039(3) 0.073(3) 0.068(4) -0.010(3) -0.006(3) -0.001(2)
C17 0.045(3) 0.064(3) 0.060(3) -0.008(3) 0.005(2) -0.011(2)
C20 0.057(3) 0.084(4) 0.083(5) 0.007(3) 0.007(3) -0.016(3)
C10 0.087(4) 0.073(4) 0.057(4) -0.004(3) -0.008(3) -0.010(3)
C18 0.071(5) 0.114(6) 0.070(4) 0.017(4) 0.004(4) 0.000(4)
C7 0.061(4) 0.083(4) 0.093(6) 0.000(4) -0.024(4) -0.009(3)
C9 0.131(8) 0.098(5) 0.061(4) -0.007(4) -0.023(5) -0.023(5)
C8 0.095(6) 0.094(5) 0.091(6) 0.003(4) -0.041(5) -0.022(4)
F3 0.116(6) 0.61(2) 0.135(6) -0.193(11) 0.001(5) -0.077(9)
F4 0.137(5) 0.111(4) 0.316(12) 0.092(6) -0.026(6) -0.012(3)
F2 0.253(11) 0.072(3) 0.61(3) 0.031(9) 0.103(14) -0.032(5)

loop_
_atom_type_symbol
_atom_type_description
_atom_type_scat_dispersion_real
_atom_type_scat_dispersion_imag
_atom_type_scat_source
C C 0.0033 0.0016 'International Tables Vol C Tables 4.2.6.8 and 6.1.1.4'
H H 0.0000 0.0000 'International Tables Vol C Tables 4.2.6.8 and 6.1.1.4'
F F 0.0171 0.0103 'International Tables Vol C Tables 4.2.6.8 and 6.1.1.4'
N N 0.0061 0.0033 'International Tables Vol C Tables 4.2.6.8 and 6.1.1.4'
P P 0.1023 0.0942 'International Tables Vol C Tables 4.2.6.8 and 6.1.1.4'
Cl Cl 0.1484 0.1585 'International Tables Vol C Tables 4.2.6.8 and 6.1.1.4'

loop_
_geom_angle_atom_site_label_1
_geom_angle_atom_site_label_2
_geom_angle_atom_site_label_3
_geom_angle
F6 P1 F5 179.2(4)
F6 P1 F1 92.7(3)
F5 P1 F1 87.5(4)
F3 P1 F6 88.7(4)
F3 P1 F5 91.1(4)
F3 P1 F1 177.8(7)
F3 P1 F4 94.1(8)
F4 P1 F6 93.5(4)
F4 P1 F5 87.3(4)
F4 P1 F1 87.6(5)
F2 P1 F6 89.2(5)
F2 P1 F5 90.0(5)
F2 P1 F1 92.3(9)
F2 P1 F3 85.9(9)
F2 P1 F4 177.3(6)
C3 N2 C4 124.6(4)
C3 N2 C1 108.4(4)
C1 N2 C4 127.0(4)
C4 N4 C11 117.1(4)
C3 N1 C12 128.0(4)
C3 N1 C2 109.1(4)
C2 N1 C12 122.8(4)
N2 C3 H3 126.0
N1 C3 N2 108.0(4)
N1 C3 H3 126.0
N4 C4 N2 115.5(4)
N4 C4 C5 122.1(4)
C5 C4 N2 122.4(5)
C5 N3 C6 116.6(5)
C4 C5 Cl1 121.2(4)
N3 C5 Cl1 116.0(4)
N3 C5 C4 122.8(5)
N2 C1 H1 126.2
C2 C1 N2 107.6(5)
C2 C1 H1 126.2
N4 C11 C6 120.0(5)
N4 C11 C10 120.0(6)
C10 C11 C6 120.0(5)
C13 C12 N1 119.6(5)
C13 C12 C17 123.0(5)
C17 C12 N1 117.1(5)
N1 C2 H2 126.6
C1 C2 N1 106.9(5)
C1 C2 H2 126.6
C12 C13 C14 118.5(5)
C12 C13 C18 122.3(5)
C14 C13 C18 119.2(5)
C15 C16 H16 119.6
C17 C16 H16 119.6
C17 C16 C15 120.8(6)
N3 C6 C11 121.3(5)
N3 C6 C7 118.8(6)
C11 C6 C7 119.9(6)
C13 C14 H14 119.6
C13 C14 C15 120.8(5)
C15 C14 H14 119.6
H19A C19 H19B 109.5
H19A C19 H19C 109.5
H19B C19 H19C 109.5
C15 C19 H19A 109.5
C15 C19 H19B 109.5
C15 C19 H19C 109.5
C16 C15 C19 119.6(6)
C14 C15 C16 119.3(5)
C14 C15 C19 121.0(6)
C12 C17 C20 122.4(5)
C16 C17 C12 117.4(5)
C16 C17 C20 120.2(6)
C17 C20 H20A 109.5
C17 C20 H20B 109.5
C17 C20 H20C 109.5
H20A C20 H20B 109.5
H20A C20 H20C 109.5
H20B C20 H20C 109.5
C11 C10 H10 120.4
C9 C10 C11 119.2(7)
C9 C10 H10 120.4
C13 C18 H18A 109.5
C13 C18 H18B 109.5
C13 C18 H18C 109.5
H18A C18 H18B 109.5
H18A C18 H18C 109.5
H18B C18 H18C 109.5
C6 C7 H7 120.3
C8 C7 C6 119.3(7)
C8 C7 H7 120.3
C10 C9 H9 119.6
C10 C9 C8 120.8(7)
C8 C9 H9 119.6
C7 C8 C9 120.8(7)
C7 C8 H8 119.6
C9 C8 H8 119.6

loop_
_geom_bond_atom_site_label_1
_geom_bond_atom_site_label_2
_geom_bond_distance
P1 F6 1.531(5)
P1 F5 1.572(6)
P1 F1 1.572(7)
P1 F3 1.480(7)
P1 F4 1.500(6)
P1 F2 1.460(7)
Cl1 C5 1.732(6)
N2 C3 1.340(6)
N2 C4 1.428(6)
N2 C1 1.390(7)
N4 C4 1.298(7)
N4 C11 1.374(7)
N1 C3 1.334(6)
N1 C12 1.450(6)
N1 C2 1.389(6)
C3 H3 0.9500
C4 C5 1.420(7)
N3 C5 1.281(7)
N3 C6 1.377(8)
C1 H1 0.9500
C1 C2 1.340(8)
C11 C6 1.402(8)
C11 C10 1.396(9)
C12 C13 1.368(7)
C12 C17 1.395(8)
C2 H2 0.9500
C13 C14 1.381(8)
C13 C18 1.522(9)
C16 H16 0.9500
C16 C15 1.403(8)
C16 C17 1.381(8)
C6 C7 1.417(8)
C14 H14 0.9500
C14 C15 1.382(9)
C19 H19A 0.9800
C19 H19B 0.9800
C19 H19C 0.9800
C19 C15 1.519(8)
C17 C20 1.530(8)
C20 H20A 0.9800
C20 H20B 0.9800
C20 H20C 0.9800
C10 H10 0.9500
C10 C9 1.364(10)
C18 H18A 0.9800
C18 H18B 0.9800
C18 H18C 0.9800
C7 H7 0.9500
C7 C8 1.339(12)
C9 H9 0.9500
C9 C8 1.421(12)
C8 H8 0.9500

loop_
_geom_torsion_atom_site_label_1
_geom_torsion_atom_site_label_2
_geom_torsion_atom_site_label_3
_geom_torsion_atom_site_label_4
_geom_torsion
N2 C4 C5 Cl1 0.1(7)
N2 C4 C5 N3 179.9(5)
N2 C1 C2 N1 0.8(7)
N4 C4 C5 Cl1 -178.2(4)
N4 C4 C5 N3 1.5(8)
N4 C11 C6 N3 1.9(8)
N4 C11 C6 C7 -179.7(5)
N4 C11 C10 C9 179.9(6)
N1 C12 C13 C14 -173.3(5)
N1 C12 C13 C18 7.6(8)
N1 C12 C17 C16 174.3(5)
N1 C12 C17 C20 -7.3(7)
C3 N2 C4 N4 41.3(7)
C3 N2 C4 C5 -137.2(5)
C3 N2 C1 C2 -0.3(7)
C3 N1 C12 C13 -103.1(6)
C3 N1 C12 C17 82.7(6)
C3 N1 C2 C1 -1.0(7)
C4 N2 C3 N1 179.0(4)
C4 N2 C1 C2 -179.6(5)
C4 N4 C11 C6 -0.7(7)
C4 N4 C11 C10 179.5(5)
N3 C6 C7 C8 177.5(6)
C5 N3 C6 C11 -1.4(8)
C5 N3 C6 C7 -179.8(5)
C1 N2 C3 N1 -0.3(6)
C1 N2 C4 N4 -139.5(6)
C1 N2 C4 C5 42.0(8)
C11 N4 C4 N2 -179.4(4)
C11 N4 C4 C5 -1.0(7)
C11 C6 C7 C8 -0.9(9)
C11 C10 C9 C8 0.4(11)
C12 N1 C3 N2 -176.3(5)
C12 N1 C2 C1 176.3(5)
C12 C13 C14 C15 0.7(8)
C2 N1 C3 N2 0.8(6)
C2 N1 C12 C13 80.2(7)
C2 N1 C12 C17 -94.0(6)
C13 C12 C17 C16 0.4(7)
C13 C12 C17 C20 178.7(5)
C13 C14 C15 C16 -2.9(8)
C13 C14 C15 C19 179.8(6)
C6 N3 C5 Cl1 179.5(4)
C6 N3 C5 C4 -0.2(8)
C6 C11 C10 C9 0.0(9)
C6 C7 C8 C9 1.3(11)
C15 C16 C17 C12 -2.6(8)
C15 C16 C17 C20 179.0(6)
C17 C12 C13 C14 0.6(8)
C17 C12 C13 C18 -178.6(5)
C17 C16 C15 C14 3.9(9)
C17 C16 C15 C19 -178.8(6)
C10 C11 C6 N3 -178.2(5)
C10 C11 C6 C7 0.2(8)
C10 C9 C8 C7 -1.1(12)
C18 C13 C14 C15 179.9(6)
